data_4067028
loop_
_publ_author_name
'Kingsley, Nicholas B.'
'Kirschbaum, Kristin'
'Mason, Mark R.'

_publ_section_title
;
 Confirmation of BridgingN-Indolides in 3-Methylindole and Di- and
 Tri(3-methylindolyl)methane Complexes of Dimethyl-, Diethyl-, and
 Diisobutylaluminum
;
_journal_issue 22
_journal_name_full Organometallics
_journal_page_first 5927
_journal_paper_doi 10.1021/om100781k
_journal_volume 29
_journal_year 2010
_chemical_formula_moiety 'C22 H28 Al2 N2'
_chemical_formula_sum 'C22 H28 Al2 N2'
_chemical_formula_weight 374.42
_chemical_name_systematic
; 
 ? 
;
_space_group_IT_number 14
_symmetry_cell_setting monoclinic
_symmetry_space_group_name_Hall '-P 2ybc'
_symmetry_space_group_name_H-M 'P 1 21/c 1'
_atom_sites_solution_hydrogens geom
_atom_sites_solution_primary direct
_atom_sites_solution_secondary difmap
_audit_creation_method SHELXL-97
_audit_update_record
;
2010-08-10 # Formatted by publCIF
;
_cell_angle_alpha 90.00
_cell_angle_beta 104.945(1)
_cell_angle_gamma 90.00
_cell_formula_units_Z 4
_cell_length_a 7.9554(4)
_cell_length_b 18.7424(10)
_cell_length_c 14.6172(7)
_cell_measurement_reflns_used 1016
_cell_measurement_temperature 140
_cell_measurement_theta_max 30.00
_cell_measurement_theta_min 1.81
_cell_volume 2105.75(18)
_computing_cell_refinement 'Saintplus 6.22 '
_computing_data_collection 'Smart 5.630 '
_computing_data_reduction 'Saintplus 6.22'
_computing_structure_refinement 'SHELXL-97 (Sheldrick, 1997)'
_computing_structure_solution 'SHELXS-97 (Sheldrick, 1990)'
_diffrn_ambient_temperature 140
_diffrn_measured_fraction_theta_full 1.000
_diffrn_measured_fraction_theta_max 1.000
_diffrn_measurement_device_type 'Bruker platform with Smart6000 CCD'
_diffrn_measurement_method 'omega scans'
_diffrn_radiation_monochromator graphite
_diffrn_radiation_source ' sealed tube'
_diffrn_radiation_type MoK\a
_diffrn_radiation_wavelength 0.71073
_diffrn_reflns_av_R_equivalents 0.0211
_diffrn_reflns_av_sigmaI/netI 0.0262
_diffrn_reflns_limit_h_max 9
_diffrn_reflns_limit_h_min -9
_diffrn_reflns_limit_k_max 23
_diffrn_reflns_limit_k_min -20
_diffrn_reflns_limit_l_max 16
_diffrn_reflns_limit_l_min -18
_diffrn_reflns_number 14293
_diffrn_reflns_theta_full 26.00
_diffrn_reflns_theta_max 26.00
_diffrn_reflns_theta_min 1.81
_exptl_absorpt_coefficient_mu 0.146
_exptl_absorpt_correction_T_max 1.00
_exptl_absorpt_correction_T_min 0.895
_exptl_absorpt_correction_type multi-scan
_exptl_absorpt_process_details 'sadabs (Sheldrick, 1997)'
_exptl_crystal_colour colorless
_exptl_crystal_density_diffrn 1.181
_exptl_crystal_density_method 'not measured'
_exptl_crystal_description brick
_exptl_crystal_F_000 800
_exptl_crystal_size_max .30
_exptl_crystal_size_mid .30
_exptl_crystal_size_min .25
_refine_diff_density_max 0.478
_refine_diff_density_min -0.425
_refine_diff_density_rms 0.068
_refine_ls_extinction_method none
_refine_ls_goodness_of_fit_ref 1.146
_refine_ls_hydrogen_treatment constr
_refine_ls_matrix_type full
_refine_ls_number_parameters 377
_refine_ls_number_reflns 4133
_refine_ls_number_restraints 0
_refine_ls_restrained_S_all 1.146
_refine_ls_R_factor_all 0.0597
_refine_ls_R_factor_gt 0.0556
_refine_ls_shift/su_max 0.080
_refine_ls_shift/su_mean 0.014
_refine_ls_structure_factor_coef Fsqd
_refine_ls_weighting_details 'calc w=1/[\s^2^(Fo^2^)+(0.0887P)^2^+1.1754P] where P=(Fo^2^+2Fc^2^)/3'
_refine_ls_weighting_scheme calc
_refine_ls_wR_factor_gt 0.1614
_refine_ls_wR_factor_ref 0.1643
_reflns_number_gt 3778
_reflns_number_total 4133
_reflns_threshold_expression >2sigma(I)
_cod_data_source_file om100781k_si_002.cif
_cod_data_source_block 3a
_cod_depositor_comments
;
The following automatic conversions were performed:

'_symmetry_cell_setting' value 'Monoclinic' changed to 'monoclinic'
according to /home/saulius/struct/CIF-dictionaries/cif_core.dic
dictionary named 'cif_core.dic' version 2.4.1 from 2010-06-29.

Automatic conversion script
Id: cif_fix_values 1715 2011-07-08 13:25:40Z adriana 
;
_cod_original_sg_symbol_H-M P2(1)/c
_cod_database_code 4067028

loop_
_symmetry_equiv_pos_as_xyz
'x, y, z'
'-x, y+1/2, -z+1/2'
'-x, -y, -z'
'x, -y-1/2, z-1/2'

loop_
_atom_site_label
_atom_site_type_symbol
_atom_site_fract_x
_atom_site_fract_y
_atom_site_fract_z
_atom_site_U_iso_or_equiv
_atom_site_adp_type
_atom_site_occupancy
_atom_site_symmetry_multiplicity
_atom_site_calc_flag
_atom_site_refinement_flags
_atom_site_disorder_assembly
_atom_site_disorder_group
Al1 Al 0.45089(9) 0.71324(3) 0.19894(4) 0.0303(2) Uani 1 1 d . . .
Al2 Al 0.51240(8) 0.64212(3) 0.03571(4) 0.0275(2) Uani 1 1 d . A .
C1 C 0.2174(4) 0.73838(15) 0.2065(2) 0.0536(7) Uani 1 1 d . A .
H1A H 0.2236 0.7615 0.2658 0.080 Uiso 1 1 calc R . .
H1B H 0.1482 0.6959 0.2019 0.080 Uiso 1 1 calc R . .
H1C H 0.1653 0.7701 0.1554 0.080 Uiso 1 1 calc R . .
C2 C 0.6490(4) 0.74076(15) 0.30206(18) 0.0559(7) Uani 1 1 d . A .
H2A H 0.6082 0.7637 0.3510 0.084 Uiso 1 1 calc R . .
H2B H 0.7218 0.7731 0.2787 0.084 Uiso 1 1 calc R . .
H2C H 0.7147 0.6990 0.3273 0.084 Uiso 1 1 calc R . .
C3 C 0.3260(4) 0.61290(16) -0.07178(19) 0.0544(7) Uani 1 1 d . . .
H3A H 0.3745 0.5903 -0.1181 0.082 Uiso 1 1 calc R A .
H3B H 0.2601 0.6540 -0.0993 0.082 Uiso 1 1 calc R . .
H3C H 0.2511 0.5799 -0.0511 0.082 Uiso 1 1 calc R . .
C4 C 0.7507(3) 0.62352(14) 0.03087(19) 0.0456(6) Uani 1 1 d . . .
H4A H 0.7501 0.5997 -0.0274 0.068 Uiso 1 1 calc R A .
H4B H 0.8070 0.5938 0.0833 0.068 Uiso 1 1 calc R . .
H4C H 0.8124 0.6678 0.0343 0.068 Uiso 1 1 calc R . .
C12 C 0.4887(3) 0.85151(10) -0.00152(14) 0.0263(4) Uani 1 1 d . . .
N1 N 0.5121(5) 0.74454(17) 0.0795(2) 0.0213(8) Uiso 0.56 1 d P A 3
C10 C 0.6769(7) 0.7781(2) 0.0935(3) 0.0248(9) Uani 0.56 1 d P A 3
H10A H 0.7796 0.7591 0.1311 0.030 Uiso 0.56 1 calc PR A 3
C11 C 0.6688(5) 0.84073(18) 0.0463(2) 0.0255(7) Uani 0.56 1 d P A 3
C13 C 0.4039(6) 0.9054(2) -0.0630(3) 0.0364(9) Uani 0.56 1 d P A 3
H13A H 0.4657 0.9438 -0.0782 0.044 Uiso 0.56 1 calc PR A 3
C14 C 0.2273(9) 0.9000(4) -0.1001(5) 0.0406(15) Uani 0.56 1 d P A 3
H14A H 0.1691 0.9350 -0.1414 0.049 Uiso 0.56 1 calc PR A 3
C15 C 0.1334(9) 0.8429(3) -0.0769(4) 0.0410(13) Uani 0.56 1 d P A 3
H15A H 0.0132 0.8416 -0.1012 0.049 Uiso 0.56 1 calc PR A 3
C16 C 0.2157(6) 0.7881(3) -0.0184(3) 0.0292(9) Uani 0.56 1 d P A 3
H16A H 0.1532 0.7495 -0.0042 0.035 Uiso 0.56 1 calc PR A 3
C17 C 0.3953(5) 0.79289(19) 0.0184(2) 0.0208(7) Uani 0.56 1 d P A 3
C18 C 0.8149(9) 0.8898(4) 0.0448(5) 0.0424(17) Uani 0.56 1 d P A 3
H18A H 0.9219 0.8699 0.0822 0.064 Uiso 0.56 1 calc PR A 3
H18B H 0.7949 0.9352 0.0703 0.064 Uiso 0.56 1 calc PR A 3
H18C H 0.8224 0.8958 -0.0193 0.064 Uiso 0.56 1 calc PR A 3
N1A N 0.4541(6) 0.7421(2) 0.0653(3) 0.0219(10) Uiso 0.44 1 d P A 1
C10A C 0.2934(10) 0.7699(3) 0.0073(4) 0.0286(11) Uani 0.44 1 d P A 1
H10D H 0.1883 0.7457 -0.0022 0.034 Uiso 0.44 1 calc PR A 1
C11A C 0.3065(7) 0.8325(3) -0.0312(3) 0.0334(11) Uani 0.44 1 d P A 1
C13A C 0.7593(11) 0.9133(4) 0.0215(6) 0.0368(18) Uani 0.44 1 d P A 1
H13D H 0.8244 0.9516 0.0092 0.044 Uiso 0.44 1 calc PR A 1
C14A C 0.5820(7) 0.9121(3) -0.0183(4) 0.0369(11) Uani 0.44 1 d P A 1
H14D H 0.5259 0.9499 -0.0550 0.044 Uiso 0.44 1 calc PR A 1
C15A C 0.8421(9) 0.8588(4) 0.0793(5) 0.0395(15) Uani 0.44 1 d P A 1
H15D H 0.9614 0.8615 0.1059 0.047 Uiso 0.44 1 calc PR A 1
C16A C 0.7500(9) 0.7994(3) 0.0986(4) 0.0310(12) Uani 0.44 1 d P A 1
H16D H 0.8064 0.7629 0.1378 0.037 Uiso 0.44 1 calc PR A 1
C17A C 0.5766(8) 0.7966(3) 0.0585(4) 0.0268(9) Uani 0.44 1 d P A 1
C18A C 0.1651(11) 0.8759(5) -0.0917(6) 0.042(2) Uani 0.44 1 d P A 1
H18D H 0.0564 0.8512 -0.1005 0.062 Uiso 0.44 1 calc PR A 1
H18E H 0.1887 0.8836 -0.1521 0.062 Uiso 0.44 1 calc PR A 1
H18F H 0.1586 0.9210 -0.0617 0.062 Uiso 0.44 1 calc PR A 1
C22 C 0.4443(3) 0.50332(10) 0.22984(14) 0.0266(4) Uani 1 1 d . . .
N2 N 0.4993(5) 0.61222(17) 0.1677(2) 0.0254(7) Uiso 0.56 1 d P A 1
C20 C 0.6585(7) 0.5830(3) 0.2263(3) 0.0275(9) Uani 0.56 1 d P A 1
H20A H 0.7655 0.6058 0.2362 0.033 Uiso 0.56 1 calc PR A 1
C21 C 0.6382(5) 0.5204(2) 0.2648(2) 0.0285(8) Uani 0.56 1 d P A 1
C23 C 0.3575(6) 0.44518(19) 0.2499(3) 0.0333(8) Uani 0.56 1 d P A 1
H23A H 0.4132 0.4085 0.2890 0.040 Uiso 0.56 1 calc PR A 1
C24 C 0.1797(7) 0.4447(3) 0.2079(4) 0.0386(10) Uani 0.56 1 d P A 1
H24A H 0.1129 0.4066 0.2193 0.046 Uiso 0.56 1 calc PR A 1
C25 C 0.0996(12) 0.5001(4) 0.1489(6) 0.0383(16) Uani 0.56 1 d P A 1
H25A H -0.0195 0.4983 0.1210 0.046 Uiso 0.56 1 calc PR A 1
C26 C 0.1965(6) 0.5582(3) 0.1315(3) 0.0312(10) Uani 0.56 1 d P A 1
H26A H 0.1436 0.5953 0.0924 0.037 Uiso 0.56 1 calc PR A 1
C27 C 0.3740(5) 0.55914(18) 0.1739(3) 0.0260(8) Uani 0.56 1 d P A 1
C28 C 0.7706(11) 0.4739(4) 0.3261(5) 0.0385(15) Uani 0.56 1 d P A 1
H28A H 0.8826 0.4964 0.3379 0.058 Uiso 0.56 1 calc PR A 1
H28B H 0.7739 0.4290 0.2951 0.058 Uiso 0.56 1 calc PR A 1
H28C H 0.7413 0.4661 0.3850 0.058 Uiso 0.56 1 calc PR A 1
N2A N 0.4359(6) 0.6116(2) 0.1501(3) 0.0215(9) Uiso 0.44 1 d P A 3
C20A C 0.2638(8) 0.5820(3) 0.1296(4) 0.0266(12) Uani 0.44 1 d P A 3
H20D H 0.1674 0.6041 0.0901 0.032 Uiso 0.44 1 calc PR A 3
C21A C 0.2554(6) 0.5200(3) 0.1723(3) 0.0260(9) Uani 0.44 1 d P A 3
C23A C 0.6778(8) 0.4459(3) 0.3285(3) 0.0301(10) Uani 0.44 1 d P A 3
H23D H 0.7263 0.4084 0.3684 0.036 Uiso 0.44 1 calc PR A 3
C24A C 0.5011(6) 0.4467(2) 0.2860(3) 0.0250(9) Uani 0.44 1 d P A 3
H24D H 0.4268 0.4108 0.2956 0.030 Uiso 0.44 1 calc PR A 3
C25A C 0.7836(12) 0.5011(4) 0.3116(6) 0.0299(16) Uani 0.44 1 d P A 3
H25D H 0.9024 0.4996 0.3404 0.036 Uiso 0.44 1 calc PR A 3
C26A C 0.7165(8) 0.5581(3) 0.2530(4) 0.0265(11) Uani 0.44 1 d P A 3
H26D H 0.7883 0.5943 0.2415 0.032 Uiso 0.44 1 calc PR A 3
C27A C 0.5375(6) 0.5593(2) 0.2117(3) 0.0192(8) Uani 0.44 1 d P A 3
C28A C 0.1033(15) 0.4746(5) 0.1701(8) 0.039(2) Uani 0.44 1 d P A 3
H28D H 0.0011 0.4960 0.1300 0.058 Uiso 0.44 1 calc PR A 3
H28E H 0.0890 0.4698 0.2331 0.058 Uiso 0.44 1 calc PR A 3
H28F H 0.1208 0.4283 0.1459 0.058 Uiso 0.44 1 calc PR A 3

loop_
_atom_site_aniso_label
_atom_site_aniso_U_11
_atom_site_aniso_U_22
_atom_site_aniso_U_33
_atom_site_aniso_U_23
_atom_site_aniso_U_13
_atom_site_aniso_U_12
Al1 0.0504(4) 0.0184(3) 0.0257(3) 0.0018(2) 0.0162(3) 0.0018(2)
Al2 0.0398(4) 0.0195(3) 0.0253(3) -0.0004(2) 0.0122(3) 0.0004(2)
C1 0.0724(18) 0.0494(15) 0.0510(15) 0.0123(12) 0.0378(14) 0.0206(13)
C2 0.086(2) 0.0450(15) 0.0313(12) 0.0042(11) 0.0057(13) -0.0137(14)
C3 0.0593(16) 0.0553(17) 0.0455(15) -0.0130(13) 0.0080(12) -0.0161(13)
C4 0.0516(14) 0.0426(13) 0.0469(14) 0.0035(11) 0.0205(11) 0.0138(11)
C12 0.0396(11) 0.0210(9) 0.0216(9) 0.0010(7) 0.0137(8) 0.0041(8)
C10 0.020(2) 0.025(2) 0.029(2) -0.0038(17) 0.0050(19) 0.0013(19)
C11 0.0330(18) 0.0211(17) 0.0268(17) -0.0055(14) 0.0156(15) -0.0047(15)
C13 0.062(3) 0.0232(18) 0.0281(18) 0.0055(15) 0.0188(18) 0.0137(18)
C14 0.060(5) 0.038(3) 0.025(2) 0.008(2) 0.012(3) 0.028(3)
C15 0.037(3) 0.055(4) 0.030(3) 0.001(3) 0.006(2) 0.017(3)
C16 0.024(2) 0.036(2) 0.029(2) -0.0003(18) 0.0085(18) 0.0016(19)
C17 0.023(2) 0.0223(17) 0.0169(16) 0.0005(13) 0.0057(14) 0.0042(16)
C18 0.043(5) 0.036(5) 0.050(5) -0.002(3) 0.016(4) -0.012(3)
C10A 0.023(3) 0.033(3) 0.029(3) -0.003(2) 0.004(2) 0.004(3)
C11A 0.040(3) 0.035(3) 0.023(2) -0.003(2) 0.005(2) 0.011(2)
C13A 0.048(5) 0.026(4) 0.044(4) -0.003(3) 0.023(4) -0.009(3)
C14A 0.056(3) 0.023(2) 0.035(3) 0.003(2) 0.017(2) 0.000(2)
C15A 0.033(3) 0.038(4) 0.048(4) -0.005(3) 0.011(3) -0.004(3)
C16A 0.034(3) 0.028(3) 0.032(3) 0.002(2) 0.013(3) 0.002(3)
C17A 0.037(3) 0.022(2) 0.026(2) -0.0030(19) 0.017(2) 0.000(2)
C18A 0.040(6) 0.046(7) 0.034(4) 0.011(5) 0.003(4) 0.015(4)
C22 0.0377(11) 0.0216(9) 0.0236(9) -0.0023(8) 0.0132(8) 0.0014(8)
C20 0.028(3) 0.028(2) 0.025(2) -0.0025(17) 0.0034(17) 0.000(2)
C21 0.038(2) 0.0245(19) 0.0227(17) -0.0023(14) 0.0071(16) 0.0034(18)
C23 0.050(3) 0.0202(17) 0.0323(19) 0.0024(14) 0.0151(18) -0.0014(16)
C24 0.047(3) 0.030(2) 0.043(3) -0.0037(19) 0.020(2) -0.012(2)
C25 0.031(3) 0.047(5) 0.038(4) -0.002(3) 0.010(2) 0.000(3)
C26 0.028(3) 0.029(3) 0.034(2) 0.001(2) 0.005(2) 0.003(2)
C27 0.034(2) 0.0182(16) 0.0276(17) -0.0006(14) 0.0115(17) -0.0008(15)
C28 0.044(4) 0.033(4) 0.035(3) 0.008(3) 0.004(2) 0.004(4)
C20A 0.020(3) 0.027(3) 0.031(3) -0.001(2) 0.004(2) 0.001(2)
C21A 0.023(2) 0.029(3) 0.028(2) -0.002(2) 0.0087(18) -0.003(2)
C23A 0.044(3) 0.019(2) 0.029(2) 0.0050(19) 0.011(2) 0.008(2)
C24A 0.035(3) 0.017(2) 0.027(2) -0.0010(16) 0.0139(19) -0.0016(17)
C25A 0.029(3) 0.030(4) 0.030(4) 0.002(3) 0.006(2) -0.001(4)
C26A 0.025(3) 0.023(3) 0.029(3) 0.002(2) 0.004(2) -0.004(2)
C27A 0.025(2) 0.0142(19) 0.0183(19) 0.0000(15) 0.0050(17) 0.0000(17)
C28A 0.030(3) 0.041(6) 0.046(6) 0.006(4) 0.010(4) -0.003(5)

loop_
_atom_type_symbol
_atom_type_description
_atom_type_scat_dispersion_real
_atom_type_scat_dispersion_imag
_atom_type_scat_source
C C 0.0033 0.0016 'International Tables Vol C Tables 4.2.6.8 and 6.1.1.4'
H H 0.0000 0.0000 'International Tables Vol C Tables 4.2.6.8 and 6.1.1.4'
N N 0.0061 0.0033 'International Tables Vol C Tables 4.2.6.8 and 6.1.1.4'
Al Al 0.0645 0.0514 'International Tables Vol C Tables 4.2.6.8 and 6.1.1.4'

loop_
_geom_angle_atom_site_label_1
_geom_angle_atom_site_label_2
_geom_angle_atom_site_label_3
_geom_angle
C1 Al1 C2 119.04(14)
C1 Al1 N2 118.88(14)
C2 Al1 N2 105.14(15)
C1 Al1 N1 115.18(13)
C2 Al1 N1 105.36(14)
N2 Al1 N1 88.51(13)
C1 Al1 N2A 106.09(16)
C2 Al1 N2A 118.92(16)
N2 Al1 N2A 14.34(12)
N1 Al1 N2A 88.51(14)
C1 Al1 N1A 103.80(16)
C2 Al1 N1A 117.68(16)
N2 Al1 N1A 88.94(15)
N1 Al1 N1A 12.94(13)
N2A Al1 N1A 85.75(16)
C1 Al1 Al2 121.79(10)
C2 Al1 Al2 119.11(10)
N2 Al1 Al2 44.95(9)
N1 Al1 Al2 44.58(9)
N2A Al1 Al2 44.04(11)
N1A Al1 Al2 44.03(11)
C3 Al2 C4 117.91(13)
C3 Al2 N1A 105.53(17)
C4 Al2 N1A 117.19(16)
C3 Al2 N2A 105.18(16)
C4 Al2 N2A 119.16(15)
N1A Al2 N2A 87.11(16)
C3 Al2 N1 117.44(14)
C4 Al2 N1 105.20(14)
N1A Al2 N1 13.00(13)
N2A Al2 N1 88.91(14)
C3 Al2 N2 118.30(14)
C4 Al2 N2 105.85(13)
N1A Al2 N2 88.94(15)
N2A Al2 N2 14.29(12)
N1 Al2 N2 87.52(13)
C3 Al2 Al1 122.89(10)
C4 Al2 Al1 119.19(9)
N1A Al2 Al1 44.83(11)
N2A Al2 Al1 44.66(11)
N1 Al2 Al1 44.37(9)
N2 Al2 Al1 44.15(9)
Al1 C1 H1A 109.5
Al1 C1 H1B 109.5
H1A C1 H1B 109.5
Al1 C1 H1C 109.5
H1A C1 H1C 109.5
H1B C1 H1C 109.5
Al1 C2 H2A 109.5
Al1 C2 H2B 109.5
H2A C2 H2B 109.5
Al1 C2 H2C 109.5
H2A C2 H2C 109.5
H2B C2 H2C 109.5
Al2 C3 H3A 109.5
Al2 C3 H3B 109.5
H3A C3 H3B 109.5
Al2 C3 H3C 109.5
H3A C3 H3C 109.5
H3B C3 H3C 109.5
Al2 C4 H4A 109.5
Al2 C4 H4B 109.5
H4A C4 H4B 109.5
Al2 C4 H4C 109.5
H4A C4 H4C 109.5
H4B C4 H4C 109.5
C17 C12 C13 120.4(3)
C17 C12 C14A 177.7(3)
C13 C12 C14A 59.8(3)
C17 C12 C17A 60.2(3)
C13 C12 C17A 178.4(3)
C14A C12 C17A 119.7(4)
C17 C12 C11 107.7(2)
C13 C12 C11 131.8(3)
C14A C12 C11 72.3(3)
C17A C12 C11 47.5(3)
C17 C12 C11A 47.4(3)
C13 C12 C11A 73.0(3)
C14A C12 C11A 132.6(3)
C17A C12 C11A 107.7(3)
C11 C12 C11A 155.1(3)
C10 N1 C17 103.6(3)
C10 N1 Al1 115.1(3)
C17 N1 Al1 117.5(2)
C10 N1 Al2 112.9(3)
C17 N1 Al2 117.1(3)
Al1 N1 Al2 91.05(13)
C11 C10 N1 112.9(4)
C11 C10 H10A 123.5
N1 C10 H10A 123.5
C10 C11 C12 106.3(3)
C10 C11 C18 127.5(5)
C12 C11 C18 126.2(4)
C14 C13 C12 118.2(4)
C14 C13 H13A 120.9
C12 C13 H13A 120.9
C13 C14 C15 121.3(6)
C13 C14 H14A 119.4
C15 C14 H14A 119.4
C16 C15 C14 121.3(7)
C16 C15 H15A 119.3
C14 C15 H15A 119.3
C15 C16 C17 117.6(4)
C15 C16 H16A 121.2
C17 C16 H16A 121.2
C16 C17 C12 121.1(3)
C16 C17 N1 129.4(4)
C12 C17 N1 109.4(3)
C11 C18 H18A 109.5
C11 C18 H18B 109.5
H18A C18 H18B 109.5
C11 C18 H18C 109.5
H18A C18 H18C 109.5
H18B C18 H18C 109.5
C17A N1A C10A 102.6(4)
C17A N1A Al2 116.9(3)
C10A N1A Al2 115.6(3)
C17A N1A Al1 115.7(3)
C10A N1A Al1 115.7(3)
Al2 N1A Al1 91.14(17)
C11A C10A N1A 114.8(6)
C11A C10A H10D 122.6
N1A C10A H10D 122.6
C10A C11A C12 106.0(5)
C10A C11A C18A 127.8(7)
C12 C11A C18A 126.2(6)
C15A C13A C14A 121.4(8)
C15A C13A H13D 119.3
C14A C13A H13D 119.3
C13A C14A C12 117.7(5)
C13A C14A H14D 121.1
C12 C14A H14D 121.2
C13A C15A C16A 121.3(8)
C13A C15A H15D 119.3
C16A C15A H15D 119.3
C17A C16A C15A 118.1(6)
C17A C16A H16D 121.0
C15A C16A H16D 121.0
C16A C17A C12 121.7(4)
C16A C17A N1A 129.3(5)
C12 C17A N1A 109.0(5)
C11A C18A H18D 109.5
C11A C18A H18E 109.5
H18D C18A H18E 109.5
C11A C18A H18F 109.5
H18D C18A H18F 109.5
H18E C18A H18F 109.5
C24A C22 C27A 128.1(3)
C24A C22 C27 175.3(3)
C27A C22 C27 56.3(3)
C24A C22 C23 49.2(3)
C27A C22 C23 177.3(3)
C27 C22 C23 126.4(3)
C24A C22 C21 79.1(3)
C27A C22 C21 49.1(2)
C27 C22 C21 105.3(3)
C23 C22 C21 128.3(3)
C24A C22 C21A 127.9(3)
C27A C22 C21A 104.0(3)
C27 C22 C21A 47.7(2)
C23 C22 C21A 78.7(3)
C21 C22 C21A 153.1(3)
C27 N2 C20 102.6(3)
C27 N2 Al1 117.6(2)
C20 N2 Al1 114.4(3)
C27 N2 Al2 117.3(3)
C20 N2 Al2 114.6(3)
Al1 N2 Al2 90.90(13)
C21 C20 N2 113.8(4)
C21 C20 H20A 123.1
N2 C20 H20A 123.1
C20 C21 C28 129.2(5)
C20 C21 C22 105.4(3)
C28 C21 C22 125.4(4)
C22 C23 C24 115.1(4)
C22 C23 H23A 122.4
C24 C23 H23A 122.4
C23 C24 C25 121.3(5)
C23 C24 H24A 119.3
C25 C24 H24A 119.3
C24 C25 C26 120.5(7)
C24 C25 H25A 119.8
C26 C25 H25A 119.7
C27 C26 C25 118.3(6)
C27 C26 H26A 120.8
C25 C26 H26A 120.8
C22 C27 C26 118.3(3)
C22 C27 N2 112.9(3)
C26 C27 N2 128.8(4)
C21 C28 H28A 109.5
C21 C28 H28B 109.5
H28A C28 H28B 109.5
C21 C28 H28C 109.5
H28A C28 H28C 109.5
H28B C28 H28C 109.5
C27A N2A C20A 102.7(4)
C27A N2A Al2 118.4(3)
C20A N2A Al2 114.5(3)
C27A N2A Al1 116.7(3)
C20A N2A Al1 113.8(3)
Al2 N2A Al1 91.31(16)
C21A C20A N2A 113.6(5)
C21A C20A H20D 123.2
N2A C20A H20D 123.2
C20A C21A C28A 129.5(6)
C20A C21A C22 105.7(4)
C28A C21A C22 124.8(5)
C24A C23A C25A 120.1(5)
C24A C23A H23D 119.9
C25A C23A H23D 119.9
C22 C24A C23A 115.1(4)
C22 C24A H24D 122.4
C23A C24A H24D 122.4
C26A C25A C23A 121.8(7)
C26A C25A H25D 119.1
C23A C25A H25D 119.1
C25A C26A C27A 117.8(6)
C25A C26A H26D 121.1
C27A C26A H26D 121.1
C22 C27A C26A 117.0(4)
C22 C27A N2A 114.0(4)
C26A C27A N2A 129.0(5)
C21A C28A H28D 109.5
C21A C28A H28E 109.5
H28D C28A H28E 109.5
C21A C28A H28F 109.5
H28D C28A H28F 109.5
H28E C28A H28F 109.5

loop_
_geom_bond_atom_site_label_1
_geom_bond_atom_site_label_2
_geom_bond_distance
Al1 C1 1.947(3)
Al1 C2 1.949(3)
Al1 N2 2.008(3)
Al1 N1 2.016(3)
Al1 N2A 2.027(4)
Al1 N1A 2.033(4)
Al1 Al2 2.8828(8)
Al2 C3 1.941(3)
Al2 C4 1.946(2)
Al2 N1A 2.004(4)
Al2 N2A 2.004(4)
Al2 N1 2.024(3)
Al2 N2 2.037(3)
C1 H1A 0.9600
C1 H1B 0.9600
C1 H1C 0.9600
C2 H2A 0.9600
C2 H2B 0.9600
C2 H2C 0.9600
C3 H3A 0.9600
C3 H3B 0.9600
C3 H3C 0.9600
C4 H4A 0.9600
C4 H4B 0.9600
C4 H4C 0.9600
C12 C17 1.399(5)
C12 C13 1.404(4)
C12 C14A 1.412(5)
C12 C17A 1.415(6)
C12 C11 1.438(4)
C12 C11A 1.446(6)
N1 C10 1.421(6)
N1 C17 1.433(5)
C10 C11 1.354(6)
C10 H10A 0.9300
C11 C18 1.487(7)
C13 C14 1.373(8)
C13 H13A 0.9300
C14 C15 1.395(8)
C14 H14A 0.9300
C15 C16 1.389(8)
C15 H15A 0.9300
C16 C17 1.394(5)
C16 H16A 0.9300
C18 H18A 0.9600
C18 H18B 0.9600
C18 H18C 0.9600
N1A C17A 1.433(6)
N1A C10A 1.438(8)
C10A C11A 1.316(8)
C10A H10D 0.9300
C11A C18A 1.483(9)
C13A C15A 1.379(9)
C13A C14A 1.381(10)
C13A H13D 0.9300
C14A H14D 0.9300
C15A C16A 1.401(10)
C15A H15D 0.9300
C16A C17A 1.353(8)
C16A H16D 0.9300
C18A H18D 0.9600
C18A H18E 0.9600
C18A H18F 0.9600
C22 C24A 1.347(5)
C22 C27A 1.349(5)
C22 C27 1.356(4)
C22 C23 1.362(4)
C22 C21 1.528(5)
C22 C21A 1.553(5)
N2 C27 1.428(5)
N2 C20 1.442(6)
C20 C21 1.329(6)
C20 H20A 0.9300
C21 C28 1.478(8)
C23 C24 1.389(7)
C23 H23A 0.9300
C24 C25 1.395(7)
C24 H24A 0.9300
C25 C26 1.396(9)
C25 H25A 0.9300
C26 C27 1.388(6)
C26 H26A 0.9300
C28 H28A 0.9600
C28 H28B 0.9600
C28 H28C 0.9600
N2A C27A 1.432(6)
N2A C20A 1.435(8)
C20A C21A 1.330(8)
C20A H20D 0.9300
C21A C28A 1.473(12)
C23A C24A 1.383(8)
C23A C25A 1.396(8)
C23A H23D 0.9300
C24A H24D 0.9300
C25A C26A 1.388(10)
C25A H25D 0.9300
C26A C27A 1.396(7)
C26A H26D 0.9300
C28A H28D 0.9600
C28A H28E 0.9600
C28A H28F 0.9600
